data_7222991
loop_
_publ_author_name
'Ghosh, Tapas'
'Patra, Debashis'
'Biswas, Nirmalendu'
'Kumari, Bhavini'
'Das, Prolay'
'Sepay, Nayim'
'Chatterjee, Shamba K.'
'Drew, Michael G. B.'

_publ_section_title
;
 A family of mixed-ligand oxidovanadium(V) complexes with aroylhydrazone
 ligands: a combined experimental and computational study on the
 electronic effects of para substitutents of hydrazone ligands on the
 electronic properties, DNA binding and nuclease activities
;
_journal_name_full 'RSC Adv.'
_journal_paper_doi 10.1039/C5RA17844D
_journal_year 2015
_chemical_formula_sum 'C24 H17 Cl N3 O5 V'
_chemical_formula_weight 513.80
_chemical_name_systematic
;
 ?
;
_space_group_IT_number 2
_symmetry_cell_setting triclinic
_symmetry_space_group_name_Hall '-P 1'
_symmetry_space_group_name_H-M 'P -1'
_atom_sites_solution_hydrogens geom
_atom_sites_solution_primary direct
_atom_sites_solution_secondary difmap
_audit_creation_method SHELXL-97
_audit_update_record
;
2015-06-10 deposited with the CCDC.
2015-10-20 downloaded from the CCDC.
;
_cell_angle_alpha 72.559(6)
_cell_angle_beta 84.859(6)
_cell_angle_gamma 76.042(6)
_cell_formula_units_Z 2
_cell_length_a 8.3143(6)
_cell_length_b 11.3015(7)
_cell_length_c 12.1012(8)
_cell_measurement_reflns_used 7495
_cell_measurement_temperature 150(2)
_cell_measurement_theta_max 30.00
_cell_measurement_theta_min 3.11
_cell_volume 1052.59(13)
_computing_cell_refinement 'Crysalis, Oxford Diffraction'
_computing_data_collection 'Crysalis, Oxford Diffraction'
_computing_data_reduction 'Crysalis, Oxford Diffraction'
_computing_molecular_graphics PLATON(Spek,2004)
_computing_structure_refinement 'SHELXL-97 (Sheldrick, 1997)'
_computing_structure_solution 'SHELXS-97 (Sheldrick, 1997)'
_diffrn_ambient_temperature 150(2)
_diffrn_measured_fraction_theta_full 0.959
_diffrn_measured_fraction_theta_max 0.959
_diffrn_measurement_device 'Oxford Diffaction X-Calibur System'
_diffrn_measurement_method '321 frames, counting time 10 s.'
_diffrn_radiation_monochromator graphite
_diffrn_radiation_source 'fine-focus sealed tube'
_diffrn_radiation_type MoK\a
_diffrn_radiation_wavelength 0.71073
_diffrn_reflns_av_R_equivalents 0.0269
_diffrn_reflns_av_sigmaI/netI 0.0757
_diffrn_reflns_limit_h_max 11
_diffrn_reflns_limit_h_min -6
_diffrn_reflns_limit_k_max 15
_diffrn_reflns_limit_k_min -14
_diffrn_reflns_limit_l_max 17
_diffrn_reflns_limit_l_min -15
_diffrn_reflns_number 7495
_diffrn_reflns_theta_full 30.00
_diffrn_reflns_theta_max 30.00
_diffrn_reflns_theta_min 3.11
_diffrn_standards_decay_% n/a
_diffrn_standards_interval_count n/a
_diffrn_standards_interval_time n/a
_diffrn_standards_number n/a
_exptl_absorpt_coefficient_mu 0.643
_exptl_absorpt_correction_T_max 1.000
_exptl_absorpt_correction_T_min 0.936
_exptl_absorpt_correction_type empirical
_exptl_absorpt_process_details 'ABSPACK, Oxford Diffraction Ltd'
_exptl_crystal_colour black
_exptl_crystal_density_diffrn 1.621
_exptl_crystal_density_method 'not measured'
_exptl_crystal_description needle
_exptl_crystal_F_000 524
_exptl_crystal_size_max 0.17
_exptl_crystal_size_mid 0.05
_exptl_crystal_size_min 0.04
_refine_diff_density_max 0.486
_refine_diff_density_min -0.564
_refine_diff_density_rms 0.092
_refine_ls_extinction_method none
_refine_ls_goodness_of_fit_ref 0.810
_refine_ls_hydrogen_treatment constr
_refine_ls_matrix_type full
_refine_ls_number_parameters 309
_refine_ls_number_reflns 5889
_refine_ls_number_restraints 0
_refine_ls_restrained_S_all 0.810
_refine_ls_R_factor_all 0.0751
_refine_ls_R_factor_gt 0.0506
_refine_ls_shift/su_max 0.000
_refine_ls_shift/su_mean 0.000
_refine_ls_structure_factor_coef Fsqd
_refine_ls_weighting_details 'calc w=1/[\s^2^(Fo^2^)+(0.0946P)^2^+1.3561P] where P=(Fo^2^+2Fc^2^)/3'
_refine_ls_weighting_scheme calc
_refine_ls_wR_factor_gt 0.1275
_refine_ls_wR_factor_ref 0.1513
_reflns_number_gt 4435
_reflns_number_total 5889
_reflns_threshold_expression >2sigma(I)
_cod_data_source_file c5ra17844d2.cif
_cod_data_source_block 4
_cod_original_cell_volume 1052.60(12)
_cod_original_sg_symbol_H-M P-1
_cod_database_code 7222991

loop_
_symmetry_equiv_pos_as_xyz
'x, y, z'
'-x, -y, -z'

loop_
_atom_site_label
_atom_site_type_symbol
_atom_site_fract_x
_atom_site_fract_y
_atom_site_fract_z
_atom_site_U_iso_or_equiv
_atom_site_adp_type
_atom_site_occupancy
_atom_site_symmetry_multiplicity
_atom_site_calc_flag
_atom_site_refinement_flags
C1 C 0.0806(3) 0.2670(2) 0.7159(2) 0.0145(5) Uani 1 1 d .
C6 C -0.0033(3) 0.3799(3) 0.6395(2) 0.0214(5) Uani 1 1 d .
H6 H -0.0390 0.3786 0.5693 0.026 Uiso 1 1 calc R
C5 C -0.0336(4) 0.4928(3) 0.6669(2) 0.0233(6) Uani 1 1 d .
H5 H -0.0903 0.5675 0.6158 0.028 Uiso 1 1 calc R
C4 C 0.0208(3) 0.4951(2) 0.7712(2) 0.0186(5) Uani 1 1 d .
C3 C 0.0981(3) 0.3844(2) 0.8499(2) 0.0157(5) Uani 1 1 d .
H3 H 0.1312 0.3871 0.9203 0.019 Uiso 1 1 calc R
C2 C 0.1274(3) 0.2675(2) 0.8249(2) 0.0138(4) Uani 1 1 d .
C7 C 0.2071(3) 0.1509(2) 0.9108(2) 0.0136(4) Uani 1 1 d .
C8 C 0.2551(3) -0.1682(2) 0.9685(2) 0.0146(5) Uani 1 1 d .
C24 C 0.3659(3) -0.1211(2) 0.6191(2) 0.0122(4) Uani 1 1 d .
C9 C 0.3215(3) -0.2908(2) 1.0539(2) 0.0161(5) Uani 1 1 d .
C14 C 0.2997(3) -0.4037(3) 1.0386(3) 0.0215(5) Uani 1 1 d .
H14 H 0.2388 -0.4003 0.9765 0.026 Uiso 1 1 calc R
C13 C 0.3679(4) -0.5207(3) 1.1149(3) 0.0275(6) Uani 1 1 d .
H13 H 0.3518 -0.5954 1.1047 0.033 Uiso 1 1 calc R
C12 C 0.4601(4) -0.5252(3) 1.2062(3) 0.0288(7) Uani 1 1 d .
H12 H 0.5083 -0.6037 1.2563 0.035 Uiso 1 1 calc R
C11 C 0.4819(4) -0.4165(3) 1.2244(2) 0.0250(6) Uani 1 1 d .
H11 H 0.5437 -0.4217 1.2868 0.030 Uiso 1 1 calc R
C10 C 0.4117(3) -0.2977(2) 1.1497(2) 0.0178(5) Uani 1 1 d .
C16 C 0.2055(3) -0.1305(2) 0.5976(2) 0.0143(5) Uani 1 1 d .
C17 C 0.1861(3) -0.1896(2) 0.5171(2) 0.0182(5) Uani 1 1 d .
H17 H 0.0812 -0.1955 0.5017 0.022 Uiso 1 1 calc R
C18 C 0.3271(4) -0.2410(3) 0.4581(2) 0.0224(6) Uani 1 1 d .
H18 H 0.3138 -0.2815 0.4041 0.027 Uiso 1 1 calc R
C19 C 0.4825(3) -0.2329(3) 0.4781(2) 0.0203(5) Uani 1 1 d .
H19 H 0.5732 -0.2674 0.4378 0.024 Uiso 1 1 calc R
C20 C 0.5060(3) -0.1720(2) 0.5602(2) 0.0155(5) Uani 1 1 d .
C21 C 0.6590(3) -0.1534(2) 0.5851(2) 0.0178(5) Uani 1 1 d .
H21 H 0.7558 -0.1852 0.5485 0.021 Uiso 1 1 calc R
C22 C 0.6649(3) -0.0886(2) 0.6628(2) 0.0173(5) Uani 1 1 d .
H22 H 0.7655 -0.0764 0.6799 0.021 Uiso 1 1 calc R
C23 C 0.5171(3) -0.0405(2) 0.7167(2) 0.0158(5) Uani 1 1 d .
H23 H 0.5220 0.0050 0.7684 0.019 Uiso 1 1 calc R
C15 C 0.2817(3) 0.1600(2) 1.0148(2) 0.0183(5) Uani 1 1 d .
H15A H 0.1989 0.1622 1.0752 0.027 Uiso 1 1 calc R
H15B H 0.3229 0.2363 0.9948 0.027 Uiso 1 1 calc R
H15C H 0.3713 0.0873 1.0412 0.027 Uiso 1 1 calc R
N1 N 0.2063(3) 0.04123(19) 0.89730(17) 0.0134(4) Uani 1 1 d .
N2 N 0.2822(3) -0.06488(19) 0.98330(18) 0.0143(4) Uani 1 1 d .
N3 N 0.3714(2) -0.05719(19) 0.69688(18) 0.0133(4) Uani 1 1 d .
O1 O -0.0880(2) 0.03205(18) 0.80517(16) 0.0200(4) Uani 1 1 d .
O2 O 0.1206(2) 0.16130(17) 0.68178(15) 0.0166(4) Uani 1 1 d .
O3 O 0.1726(2) -0.16585(16) 0.88114(15) 0.0160(4) Uani 1 1 d .
O5 O 0.4360(3) -0.19417(18) 1.17366(17) 0.0224(4) Uani 1 1 d .
H55 H 0.3896 -0.1297 1.1253 0.034 Uiso 1 1 calc R
O4 O 0.0773(2) -0.07490(17) 0.65396(15) 0.0147(3) Uani 1 1 d .
V V 0.10064(5) -0.00119(4) 0.76661(4) 0.01296(12) Uani 1 1 d .
Cl Cl -0.00613(9) 0.63864(6) 0.80225(6) 0.02612(17) Uani 1 1 d .

loop_
_atom_site_aniso_label
_atom_site_aniso_U_11
_atom_site_aniso_U_22
_atom_site_aniso_U_33
_atom_site_aniso_U_23
_atom_site_aniso_U_13
_atom_site_aniso_U_12
C1 0.0136(11) 0.0145(11) 0.0168(11) -0.0070(9) 0.0018(9) -0.0035(9)
C6 0.0257(14) 0.0187(12) 0.0191(13) -0.0050(10) -0.0052(10) -0.0028(11)
C5 0.0289(14) 0.0151(12) 0.0225(14) -0.0019(10) -0.0051(11) -0.0014(10)
C4 0.0223(13) 0.0131(11) 0.0211(13) -0.0059(10) -0.0009(10) -0.0043(10)
C3 0.0175(11) 0.0153(11) 0.0153(11) -0.0059(9) -0.0015(9) -0.0030(9)
C2 0.0131(11) 0.0145(11) 0.0142(11) -0.0052(9) 0.0002(8) -0.0026(9)
C7 0.0149(11) 0.0143(11) 0.0120(11) -0.0041(9) 0.0010(8) -0.0045(9)
C8 0.0154(11) 0.0165(11) 0.0114(11) -0.0034(9) 0.0027(8) -0.0049(9)
C24 0.0143(11) 0.0112(10) 0.0112(10) -0.0034(8) -0.0012(8) -0.0025(8)
C9 0.0167(11) 0.0159(11) 0.0146(11) -0.0038(9) 0.0023(9) -0.0032(9)
C14 0.0214(13) 0.0181(12) 0.0249(14) -0.0058(11) 0.0028(10) -0.0058(10)
C13 0.0291(15) 0.0154(12) 0.0361(17) -0.0054(12) 0.0081(12) -0.0072(11)
C12 0.0321(16) 0.0164(13) 0.0277(15) 0.0029(11) 0.0070(12) -0.0010(11)
C11 0.0260(14) 0.0226(13) 0.0183(13) -0.0002(11) 0.0001(11) 0.0025(11)
C10 0.0180(12) 0.0171(12) 0.0148(12) -0.0034(9) 0.0041(9) -0.0007(9)
C16 0.0167(11) 0.0155(11) 0.0119(11) -0.0052(9) 0.0012(9) -0.0045(9)
C17 0.0199(12) 0.0216(12) 0.0178(12) -0.0094(10) 0.0003(9) -0.0089(10)
C18 0.0300(14) 0.0223(13) 0.0210(13) -0.0125(11) 0.0038(11) -0.0111(11)
C19 0.0223(13) 0.0187(12) 0.0214(13) -0.0102(10) 0.0046(10) -0.0034(10)
C20 0.0169(11) 0.0122(11) 0.0164(12) -0.0034(9) 0.0028(9) -0.0035(9)
C21 0.0140(11) 0.0161(11) 0.0196(12) -0.0018(10) 0.0005(9) -0.0006(9)
C22 0.0115(11) 0.0197(12) 0.0190(12) -0.0024(10) -0.0038(9) -0.0032(9)
C23 0.0155(11) 0.0170(11) 0.0159(12) -0.0043(9) -0.0041(9) -0.0048(9)
C15 0.0252(13) 0.0162(11) 0.0148(12) -0.0052(9) -0.0064(10) -0.0041(10)
N1 0.0158(10) 0.0142(9) 0.0102(9) -0.0029(8) -0.0011(7) -0.0038(8)
N2 0.0180(10) 0.0107(9) 0.0127(9) -0.0025(8) -0.0031(8) -0.0003(8)
N3 0.0142(9) 0.0143(9) 0.0124(9) -0.0054(8) -0.0018(7) -0.0027(8)
O1 0.0159(9) 0.0251(10) 0.0197(9) -0.0083(8) 0.0003(7) -0.0040(7)
O2 0.0215(9) 0.0153(8) 0.0136(8) -0.0049(7) 0.0000(7) -0.0041(7)
O3 0.0183(9) 0.0137(8) 0.0171(9) -0.0043(7) -0.0019(7) -0.0052(7)
O5 0.0286(11) 0.0204(9) 0.0166(9) -0.0059(8) -0.0079(8) 0.0011(8)
O4 0.0131(8) 0.0182(8) 0.0157(8) -0.0086(7) 0.0001(6) -0.0046(7)
V 0.0130(2) 0.0146(2) 0.0127(2) -0.00591(16) -0.00015(14) -0.00317(15)
Cl 0.0347(4) 0.0126(3) 0.0315(4) -0.0082(3) -0.0050(3) -0.0022(3)

loop_
_atom_type_symbol
_atom_type_description
_atom_type_scat_dispersion_real
_atom_type_scat_dispersion_imag
_atom_type_scat_source
C C 0.0033 0.0016 'International Tables Vol C Tables 4.2.6.8 and 6.1.1.4'
H H 0.0000 0.0000 'International Tables Vol C Tables 4.2.6.8 and 6.1.1.4'
N N 0.0061 0.0033 'International Tables Vol C Tables 4.2.6.8 and 6.1.1.4'
O O 0.0106 0.0060 'International Tables Vol C Tables 4.2.6.8 and 6.1.1.4'
V V 0.3005 0.5294 'International Tables Vol C Tables 4.2.6.8 and 6.1.1.4'
Cl Cl 0.1484 0.1585 'International Tables Vol C Tables 4.2.6.8 and 6.1.1.4'

loop_
_geom_angle_atom_site_label_1
_geom_angle_atom_site_label_2
_geom_angle_atom_site_label_3
_geom_angle
O2 C1 C6 118.8(2)
O2 C1 C2 121.4(2)
C6 C1 C2 119.7(2)
C5 C6 C1 120.7(3)
C6 C5 C4 119.7(3)
C3 C4 C5 120.6(2)
C3 C4 Cl 119.5(2)
C5 C4 Cl 119.8(2)
C4 C3 C2 120.6(2)
C3 C2 C1 118.4(2)
C3 C2 C7 119.6(2)
C1 C2 C7 122.0(2)
N1 C7 C2 119.3(2)
N1 C7 C15 121.2(2)
C2 C7 C15 119.4(2)
O3 C8 N2 122.2(2)
O3 C8 C9 119.6(2)
N2 C8 C9 118.3(2)
N3 C24 C20 123.8(2)
N3 C24 C16 115.2(2)
C20 C24 C16 121.0(2)
C14 C9 C10 118.8(2)
C14 C9 C8 119.8(2)
C10 C9 C8 121.4(2)
C13 C14 C9 120.8(3)
C12 C13 C14 119.3(3)
C11 C12 C13 121.3(3)
C12 C11 C10 120.2(3)
O5 C10 C11 117.1(2)
O5 C10 C9 123.3(2)
C11 C10 C9 119.6(3)
O4 C16 C17 122.9(2)
O4 C16 C24 117.4(2)
C17 C16 C24 119.6(2)
C16 C17 C18 119.3(2)
C19 C18 C17 121.7(2)
C18 C19 C20 120.2(2)
C24 C20 C21 116.4(2)
C24 C20 C19 118.1(2)
C21 C20 C19 125.4(2)
C22 C21 C20 120.0(2)
C21 C22 C23 119.2(2)
N3 C23 C22 122.8(2)
C7 N1 N2 115.9(2)
C7 N1 V 129.82(17)
N2 N1 V 114.26(15)
C8 N2 N1 110.3(2)
C23 N3 C24 117.9(2)
C23 N3 V 134.95(17)
C24 N3 V 107.19(15)
C1 O2 V 127.57(16)
C8 O3 V 117.08(15)
C16 O4 V 123.70(15)
O1 V O4 98.55(9)
O1 V O2 98.55(9)
O4 V O2 103.16(8)
O1 V O3 99.44(9)
O4 V O3 92.73(8)
O2 V O3 153.88(8)
O1 V N1 98.68(9)
O4 V N1 160.61(8)
O2 V N1 82.98(8)
O3 V N1 75.71(8)
O1 V N3 174.75(9)
O4 V N3 76.21(7)
O2 V N3 82.59(8)
O3 V N3 81.23(7)
N1 V N3 86.54(8)

loop_
_geom_bond_atom_site_label_1
_geom_bond_atom_site_label_2
_geom_bond_distance
C1 O2 1.336(3)
C1 C6 1.395(4)
C1 C2 1.411(3)
C6 C5 1.374(4)
C5 C4 1.388(4)
C4 C3 1.375(4)
C4 Cl 1.732(3)
C3 C2 1.402(3)
C2 C7 1.463(3)
C7 N1 1.300(3)
C7 C15 1.492(3)
C8 O3 1.301(3)
C8 N2 1.307(3)
C8 C9 1.472(3)
C24 N3 1.357(3)
C24 C20 1.404(3)
C24 C16 1.416(3)
C9 C14 1.399(4)
C9 C10 1.409(4)
C14 C13 1.387(4)
C13 C12 1.383(5)
C12 C11 1.366(4)
C11 C10 1.397(4)
C10 O5 1.350(3)
C16 O4 1.342(3)
C16 C17 1.374(3)
C17 C18 1.412(4)
C18 C19 1.365(4)
C19 C20 1.416(4)
C20 C21 1.411(3)
C21 C22 1.364(4)
C22 C23 1.407(4)
C23 N3 1.323(3)
N1 N2 1.387(3)
N1 V 2.100(2)
N3 V 2.339(2)
O1 V 1.5841(19)
O2 V 1.8548(18)
O3 V 1.9512(18)
O4 V 1.8428(18)
